data_8100088
loop_
_publ_author_name
'Xie, Qin-Xing'
'Nesper, Reinhard'

_publ_section_title
;
Crystal structure of dieuropium and distrontium di(lithium, magnesium) 
trigermanide, M~2~Li~x~Mg~2--x~Ge~3~ (M = Eu, x = 1.16; M = Sr, x 
= 0.94)
;
_journal_issue 2
_journal_name_full 'Zeitschrift f\"ur Kristallographie - New Crystal Structures'
_journal_page_first 83
_journal_page_last 84
_journal_volume 219
_journal_year 2004
_chemical_formula_structural 'Eu2 Li1.16 Mg0.84 Ge3'
_chemical_formula_sum 'Eu2 Ge3 Li1.16 Mg0.84'
_chemical_formula_weight 550.16
_space_group_IT_number 63
_symmetry_cell_setting orthorhombic
_symmetry_space_group_name_Hall '-C 2c 2'
_symmetry_space_group_name_H-M 'C m c m'
_cell_angle_alpha 90.00
_cell_angle_beta 90.00
_cell_angle_gamma 90.00
_cell_formula_units_Z 4
_cell_length_a 4.5767(10)
_cell_length_b 19.534(4)
_cell_length_c 7.2229(15)
_cell_measurement_temperature 293(2)
_cell_volume 645.7(2)
_diffrn_ambient_temperature 293(2)
_exptl_crystal_density_diffrn 5.659
_cod_database_code 8100088

loop_
_symmetry_equiv_pos_as_xyz
'x, y, z'
'-x, -y, z+1/2'
'-x, y, -z+1/2'
'x, -y, -z'
'x+1/2, y+1/2, z'
'-x+1/2, -y+1/2, z+1/2'
'-x+1/2, y+1/2, -z+1/2'
'x+1/2, -y+1/2, -z'
'-x, -y, -z'
'x, y, -z-1/2'
'x, -y, z-1/2'
'-x, y, z'
'-x+1/2, -y+1/2, -z'
'x+1/2, y+1/2, -z-1/2'
'x+1/2, -y+1/2, z-1/2'
'-x+1/2, y+1/2, z'

loop_
_atom_site_label
_atom_site_type_symbol
_atom_site_fract_x
_atom_site_fract_y
_atom_site_fract_z
_atom_site_U_iso_or_equiv
_atom_site_adp_type
_atom_site_occupancy
_atom_site_symmetry_multiplicity
_atom_site_Wyckoff_symbol
_atom_site_calc_flag
_atom_site_refinement_flags
_atom_site_disorder_assembly
_atom_site_disorder_group
Eu1 Eu 0.0000 0.34447(4) 0.2500 0.0252(3) Uani 1 4 c d S . .
Eu2 Eu 0.0000 0.55467(4) 0.2500 0.0174(3) Uani 1 4 c d S . .
Ge1 Ge 0.0000 0.05696(6) 0.57607(17) 0.0181(3) Uani 1 8 f d S . .
Ge2 Ge 0.0000 0.72130(9) 0.2500 0.0170(4) Uani 1 4 c d S . .
Mg1 Mg 0.0000 0.1914(3) 0.0545(9) 0.016(3) Uani 0.42(2) 8 f d SP . .
Li1 Li 0.0000 0.1914(3) 0.0545(9) 0.016(3) Uani 0.58(2) 8 f d SP . .

loop_
_atom_site_aniso_label
_atom_site_aniso_U_11
_atom_site_aniso_U_22
_atom_site_aniso_U_33
_atom_site_aniso_U_23
_atom_site_aniso_U_13
_atom_site_aniso_U_12
Eu1 0.0181(5) 0.0172(5) 0.0404(7) 0.000 0.000 0.000
Eu2 0.0177(5) 0.0168(5) 0.0176(5) 0.000 0.000 0.000
Ge1 0.0217(7) 0.0155(6) 0.0170(7) 0.0002(5) 0.000 0.000
Ge2 0.0171(9) 0.0165(9) 0.0174(9) 0.000 0.000 0.000
Mg1 0.016(4) 0.015(4) 0.017(4) -0.001(3) 0.000 0.000
Li1 0.016(4) 0.015(4) 0.017(4) -0.001(3) 0.000 0.000

loop_
_geom_bond_atom_site_label_1
_geom_bond_atom_site_label_2
_geom_bond_distance
_geom_bond_site_symmetry_2
_geom_bond_publ_flag
Eu1 Ge1 3.2437(11) 13_556 ?
Eu1 Ge1 3.2437(11) 13_456 ?
Eu1 Ge1 3.2437(11) 6_554 ?
Eu1 Ge1 3.2437(11) 6_454 ?
Eu1 Li1 3.251(5) 6 ?
Eu1 Mg1 3.251(5) 6 ?
Eu1 Li1 3.251(5) 6_455 ?
Eu1 Mg1 3.251(5) 6_455 ?
Eu1 Li1 3.251(5) 13_455 ?
Eu1 Mg1 3.251(5) 13_455 ?
Eu1 Li1 3.251(5) 13 ?
Eu1 Mg1 3.251(5) 13 ?
Eu2 Ge2 3.255(2) . ?
Eu2 Ge1 3.2841(10) 5 ?
Eu2 Ge1 3.2841(10) 5_455 ?
Eu2 Ge1 3.2841(10) 14_456 ?
Eu2 Ge1 3.2841(10) 14_556 ?
Eu2 Ge1 3.4014(11) 13_456 ?
Eu2 Ge1 3.4014(11) 13_556 ?
Eu2 Ge1 3.4014(11) 6_454 ?
Eu2 Ge1 3.4014(11) 6_554 ?
Eu2 Li1 3.790(5) 14_556 ?
Eu2 Mg1 3.790(5) 14_556 ?
Eu2 Li1 3.790(5) 14_456 ?
Ge1 Ge1 2.482(2) 9_556 ?
Ge1 Ge1 2.513(3) 10_557 ?
Ge1 Li1 2.791(7) 10_556 ?
Ge1 Mg1 2.791(7) 10_556 ?
Ge1 Eu1 3.2437(11) 13_556 ?
Ge1 Eu1 3.2437(11) 13_456 ?
Ge1 Eu2 3.2841(10) 5_445 ?
Ge1 Eu2 3.2841(10) 5_545 ?
Ge1 Eu2 3.4014(11) 13_456 ?
Ge1 Eu2 3.4014(11) 13_556 ?
Ge2 Li1 2.751(4) 14_556 ?
Ge2 Mg1 2.751(4) 14_556 ?
Ge2 Li1 2.751(4) 14_456 ?
Ge2 Mg1 2.751(4) 14_456 ?
Ge2 Li1 2.752(4) 5_455 ?
Ge2 Mg1 2.752(4) 5_455 ?
Ge2 Li1 2.752(4) 5 ?
Ge2 Mg1 2.752(4) 5 ?
Ge2 Li1 2.783(7) 2_565 ?
Ge2 Mg1 2.783(7) 2_565 ?
Ge2 Li1 2.783(7) 9_565 ?
Ge2 Mg1 2.783(7) 9_565 ?
Mg1 Ge2 2.751(4) 5_545 ?
Mg1 Ge2 2.751(4) 5_445 ?
Mg1 Ge2 2.783(7) 9_565 ?
Mg1 Ge1 2.791(7) 10_556 ?
Mg1 Li1 2.824(13) 10_556 ?
Mg1 Mg1 2.824(13) 10_556 ?
Mg1 Eu1 3.251(5) 13_455 ?
Mg1 Eu1 3.251(5) 13 ?
Mg1 Li1 3.331(10) 13 ?
Mg1 Mg1 3.331(10) 13 ?
Mg1 Mg1 3.331(10) 13_455 ?
